data_7044302
loop_
_publ_author_name
'Korzekwa, Jana'
'Scheurer, Andreas'
'Heinemann, Frank'
'Meyer, Karsten'

_publ_section_title
;
 Synthesis and Characterization of Uranium(IV) Tetrachloro Complexes in
 Bis-Pyrazolylpyridine Ligand Environments
;
_journal_name_full 'Dalton Trans.'
_journal_paper_doi 10.1039/C7DT02947K
_journal_year 2017
_chemical_absolute_configuration ad
_chemical_formula_moiety 'C29 H37 Cl4 N5 U, 0.25(C8 H16 O2)'
_chemical_formula_sum 'C31 H41 Cl4 N5 O0.5 U'
_chemical_formula_weight 871.52
_chemical_name_systematic
;
 ? 
;
_chemical_properties_physical ', Air-sensitive,Moisture-sensitive'
_space_group_crystal_system orthorhombic
_space_group_IT_number 18
_space_group_name_Hall 'P 2 2ab'
_space_group_name_H-M_alt 'P 21 21 2'
_symmetry_space_group_name_Hall 'P 2 2ab'
_symmetry_space_group_name_H-M 'P 21 21 2'
_atom_sites_solution_hydrogens geom
_audit_creation_date 2017-07-05
_audit_creation_method
;
Olex2 1.2
(compiled 2017.03.28 svn.r3405 for OlexSys, GUI svn.r5337)
;
_audit_update_record
;
2017-07-05 deposited with the CCDC.
2017-09-21 downloaded from the CCDC.
;
_cell_angle_alpha 90
_cell_angle_beta 90
_cell_angle_gamma 90
_cell_formula_units_Z 8
_cell_length_a 13.6426(11)
_cell_length_b 28.025(2)
_cell_length_c 17.5300(14)
_cell_measurement_reflns_used 9289
_cell_measurement_temperature 100(2)
_cell_measurement_theta_max 29.08
_cell_measurement_theta_min 2.39
_cell_volume 6702.3(9)
_computing_cell_refinement 'SAINT v7.68A (Bruker, 2009)'
_computing_data_collection 'Bruker APEX2'
_computing_data_reduction 'SAINT v7.68A (Bruker, 2009)'
_computing_molecular_graphics 'Olex2 (Dolomanov et al., 2009)'
_computing_publication_material 'Olex2 (Dolomanov et al., 2009)'
_computing_structure_refinement 'XL (Sheldrick, 2008)'
_computing_structure_solution 'SHELXTL 6.12 (Bruker AXS, 2002)'
_diffrn_ambient_temperature 100(2)
_diffrn_detector_area_resol_mean 83.33
_diffrn_measured_fraction_theta_full 0.996
_diffrn_measured_fraction_theta_max 0.962
_diffrn_measurement_device_type 'Bruker Smart APEX II'
_diffrn_measurement_method '\f and \w scans'
_diffrn_radiation_monochromator graphite
_diffrn_radiation_source 'fine-focus sealed tube'
_diffrn_radiation_type MoK\a
_diffrn_radiation_wavelength 0.71073
_diffrn_reflns_av_R_equivalents 0.0532
_diffrn_reflns_av_unetI/netI 0.0395
_diffrn_reflns_Laue_measured_fraction_full 0.996
_diffrn_reflns_Laue_measured_fraction_max 0.962
_diffrn_reflns_limit_h_max 17
_diffrn_reflns_limit_h_min -17
_diffrn_reflns_limit_k_max 38
_diffrn_reflns_limit_k_min -39
_diffrn_reflns_limit_l_max 24
_diffrn_reflns_limit_l_min -24
_diffrn_reflns_number 180788
_diffrn_reflns_point_group_measured_fraction_full 0.995
_diffrn_reflns_point_group_measured_fraction_max 0.952
_diffrn_reflns_theta_full 27.000
_diffrn_reflns_theta_max 29.686
_diffrn_reflns_theta_min 1.453
_exptl_absorpt_coefficient_mu 5.193
_exptl_absorpt_correction_T_max 0.7459
_exptl_absorpt_correction_T_min 0.5631
_exptl_absorpt_correction_type multi-scan
_exptl_absorpt_process_details
;
SADABS-2008/1 (Bruker,2008) was used for absorption correction.
wR2(int) was 0.1211 before and 0.0677 after correction.
The Ratio of minimum to maximum transmission is 0.7549.
The \l/2 correction factor is 0.0015.
;
_exptl_crystal_colour green
_exptl_crystal_colour_primary green
_exptl_crystal_density_diffrn 1.727
_exptl_crystal_density_method 'not measured'
_exptl_crystal_description prism
_exptl_crystal_F_000 3408
_exptl_crystal_recrystallization_method 'Re-crystallisation from solvent: diethylether, tetrahydrofuran'
_exptl_crystal_size_max 0.42
_exptl_crystal_size_mid 0.36
_exptl_crystal_size_min 0.21
_refine_diff_density_max 1.026
_refine_diff_density_min -1.082
_refine_diff_density_rms 0.104
_refine_ls_abs_structure_details
;
 Flack x determined using 6265 quotients [(I+)-(I-)]/[(I+)+(I-)]
 (Parsons, Flack and Wagner, Acta Cryst. B69 (2013) 249-259).
;
_refine_ls_abs_structure_Flack 0.006(2)
_refine_ls_extinction_method none
_refine_ls_goodness_of_fit_ref 1.016
_refine_ls_hydrogen_treatment constr
_refine_ls_matrix_type full
_refine_ls_number_parameters 809
_refine_ls_number_reflns 18080
_refine_ls_number_restraints 156
_refine_ls_restrained_S_all 1.025
_refine_ls_R_factor_all 0.0377
_refine_ls_R_factor_gt 0.0254
_refine_ls_shift/su_max 0.002
_refine_ls_shift/su_mean 0.000
_refine_ls_structure_factor_coef Fsqd
_refine_ls_weighting_details 'w=1/[\s^2^(Fo^2^)+(0.0191P)^2^+2.2318P] where P=(Fo^2^+2Fc^2^)/3'
_refine_ls_weighting_scheme calc
_refine_ls_wR_factor_gt 0.0469
_refine_ls_wR_factor_ref 0.0494
_reflns_Friedel_coverage 0.819
_reflns_Friedel_fraction_full 0.993
_reflns_Friedel_fraction_max 0.939
_reflns_number_gt 15376
_reflns_number_total 18080
_reflns_threshold_expression 'I > 2\s(I)'
_cod_data_source_file c7dt02947k1.cif
_cod_data_source_block sa1301
_cod_original_cell_volume 6702.4(9)
_cod_original_formula_sum 'C31 H41 Cl4 N5 O0.50 U'
_cod_database_code 7044302
_shelx_shelxl_version_number 2016/6
_shelx_space_group_comment
;
The symmetry employed for this shelxl refinement is uniquely defined
by the following loop, which should always be used as a source of
symmetry information in preference to the above space-group names.
They are only intended as comments.
;
_shelx_estimated_absorpt_t_max 0.408
_shelx_estimated_absorpt_t_min 0.219
_olex2_refinement_description
;
1. Fixed Uiso
 At 1.2 times of:
  All C(H) groups, All C(H,H) groups
 At 1.5 times of:
  All C(H,H,H) groups
2. Restrained distances
 C101-C102 = C102-C103 = C103-C104
 1.51 with sigma of 0.02
 C201-C202 = C202-C203 = C203-C204
 1.51 with sigma of 0.02
 O100-C101 = O100-C104 = O200-C201 = O200-C204
 1.45 with sigma of 0.01
3. Uiso/Uaniso restraints and constraints
O100 \\sim C101 \\sim C102 \\sim C103 \\sim C104: within 2A with sigma of 0.01
and sigma for terminal atoms of 0.02
O200 \\sim C201 \\sim C202 \\sim C203 \\sim C204: within 2A with sigma of 0.005
and sigma for terminal atoms of 0.01
Uanis(O100) \\sim Ueq, Uanis(C101) \\sim Ueq, Uanis(C102) \\sim Ueq,
Uanis(C103) \\sim Ueq, Uanis(C104) \\sim Ueq: with sigma of 0.005 and sigma for
terminal atoms of 0.01
Uanis(O200) \\sim Ueq, Uanis(C201) \\sim Ueq, Uanis(C202) \\sim Ueq,
Uanis(C203) \\sim Ueq, Uanis(C204) \\sim Ueq: with sigma of 0.005 and sigma for
terminal atoms of 0.01
4. Same fragment restrains
{O100, C101, C102, C103, C104} sigma for 1-2: 0.02, 1-3: 0.04
{O200, C204, C203, C202, C201} sigma for 1-2: 0.02, 1-3: 0.04
as
{O200, C201, C202, C203, C204}
5. Others
 Fixed Sof: O100(0.5) C101(0.5) H10A(0.5) H10B(0.5) C102(0.5) H10C(0.5)
 H10D(0.5) C103(0.5) H10E(0.5) H10F(0.5) C104(0.5) H10G(0.5) H10H(0.5)
 O200(0.5) C201(0.5) H20A(0.5) H20B(0.5) C202(0.5) H20C(0.5) H20D(0.5)
 C203(0.5) H20E(0.5) H20F(0.5) C204(0.5) H20G(0.5) H20H(0.5)
6.a Ternary CH refined with riding coordinates:
 C12(H12), C23(H23), C41(H41), C52(H52)
6.b Secondary CH2 refined with riding coordinates:
 C13(H13A,H13B), C14(H14A,H14B), C21(H21A,H21B), C22(H22A,H22B), C42(H42A,
 H42B), C43(H43A,H43B), C50(H50A,H50B), C51(H51A,H51B), C101(H10A,H10B),
 C102(H10C,H10D), C103(H10E,H10F), C104(H10G,H10H), C201(H20A,H20B), C202(H20C,
 H20D), C203(H20E,H20F), C204(H20G,H20H)
6.c Aromatic/amide H refined with riding coordinates:
 C5(H5), C6(H6), C7(H7), C34(H34), C35(H35), C36(H36)
6.d Idealised Me refined as rotating group:
 C17(H17A,H17B,H17C), C18(H18A,H18B,H18C), C19(H19A,H19B,H19C), C25(H25A,H25B,
 H25C), C26(H26A,H26B,H26C), C27(H27A,H27B,H27C), C28(H28A,H28B,H28C), C29(H29A,
 H29B,H29C), C46(H46A,H46B,H46C), C47(H47A,H47B,H47C), C48(H48A,H48B,H48C),
 C54(H54A,H54B,H54C), C55(H55A,H55B,H55C), C56(H56A,H56B,H56C), C57(H57A,H57B,
 H57C), C58(H58A,H58B,H58C)
;
_olex2_submission_special_instructions 'No special instructions were received'

loop_
_space_group_symop_operation_xyz
'x, y, z'
'-x, -y, z'
'-x+1/2, y+1/2, -z'
'x+1/2, -y+1/2, -z'

loop_
_atom_site_label
_atom_site_type_symbol
_atom_site_fract_x
_atom_site_fract_y
_atom_site_fract_z
_atom_site_U_iso_or_equiv
_atom_site_adp_type
_atom_site_occupancy
_atom_site_site_symmetry_order
_atom_site_calc_flag
_atom_site_refinement_flags_posn
_atom_site_refinement_flags_adp
_atom_site_refinement_flags_occupancy
U1 U 0.70387(2) 0.38098(2) 0.93774(2) 0.01502(4) Uani 1 1 d . . .
Cl1 Cl 0.53658(10) 0.41978(5) 0.97674(9) 0.0325(3) Uani 1 1 d . . .
Cl2 Cl 0.61656(9) 0.29833(4) 0.95293(8) 0.0230(3) Uani 1 1 d . . .
Cl3 Cl 0.63782(9) 0.38249(4) 0.79744(7) 0.0230(3) Uani 1 1 d . . .
Cl4 Cl 0.77779(10) 0.37079(4) 1.07372(7) 0.0259(3) Uani 1 1 d . . .
N1 N 0.7527(3) 0.46875(12) 0.9577(2) 0.0185(9) Uani 1 1 d . . .
N2 N 0.7387(3) 0.50190(14) 1.0138(2) 0.0216(10) Uani 1 1 d . . .
N3 N 0.8378(3) 0.41597(12) 0.8520(2) 0.0142(8) Uani 1 1 d . . .
N4 N 0.8413(3) 0.32587(12) 0.8932(2) 0.0145(8) Uani 1 1 d . . .
N5 N 0.8678(3) 0.27973(12) 0.9074(2) 0.0158(9) Uani 1 1 d . . .
C1 C 0.7791(4) 0.54312(15) 0.9945(3) 0.0181(11) Uani 1 1 d . . .
C2 C 0.8220(3) 0.53874(15) 0.9235(3) 0.0153(10) Uani 1 1 d . . .
C3 C 0.8050(4) 0.49184(14) 0.9022(3) 0.0162(10) Uani 1 1 d . . .
C4 C 0.8394(3) 0.46310(15) 0.8385(3) 0.0140(10) Uani 1 1 d . . .
C5 C 0.8723(4) 0.48205(16) 0.7697(3) 0.0177(11) Uani 1 1 d . . .
H5 H 0.873497 0.515547 0.761367 0.021 Uiso 1 1 calc R . .
C6 C 0.9032(3) 0.45064(16) 0.7137(3) 0.0183(10) Uani 1 1 d . . .
H6 H 0.922739 0.462457 0.665207 0.022 Uiso 1 1 calc R . .
C7 C 0.9058(3) 0.40231(16) 0.7279(3) 0.0162(10) Uani 1 1 d . . .
H7 H 0.928982 0.380669 0.690333 0.019 Uiso 1 1 calc R . .
C8 C 0.8740(3) 0.38592(15) 0.7982(3) 0.0144(9) Uani 1 1 d . . .
C9 C 0.8802(3) 0.33630(14) 0.8229(3) 0.0147(10) Uani 1 1 d . . .
C10 C 0.9277(4) 0.29662(16) 0.7940(3) 0.0174(10) Uani 1 1 d . . .
C11 C 0.9202(4) 0.26208(15) 0.8496(3) 0.0153(10) Uani 1 1 d . . .
C12 C 0.8684(4) 0.58673(15) 0.9063(3) 0.0165(10) Uani 1 1 d . . .
H12 H 0.921116 0.586818 0.866691 0.020 Uiso 1 1 calc R . .
C13 C 0.7817(4) 0.62119(15) 0.8925(3) 0.0238(10) Uani 1 1 d . . .
H13A H 0.736396 0.608344 0.853493 0.029 Uiso 1 1 calc R . .
H13B H 0.805346 0.652919 0.875812 0.029 Uiso 1 1 calc R . .
C14 C 0.7308(3) 0.62434(15) 0.9718(3) 0.0234(11) Uani 1 1 d . . .
H14A H 0.662994 0.611829 0.969209 0.028 Uiso 1 1 calc R . .
H14B H 0.728804 0.657728 0.990171 0.028 Uiso 1 1 calc R . .
C15 C 0.7956(4) 0.59281(14) 1.0249(3) 0.0171(9) Uani 1 1 d . . .
C16 C 0.9005(3) 0.60127(15) 0.9890(3) 0.0177(9) Uani 1 1 d . . .
C17 C 0.9355(4) 0.65301(16) 0.9938(3) 0.0258(11) Uani 1 1 d . . .
H17A H 0.955271 0.660251 1.046238 0.039 Uiso 1 1 calc GR . .
H17B H 0.882057 0.674385 0.978585 0.039 Uiso 1 1 calc GR . .
H17C H 0.991441 0.657564 0.959502 0.039 Uiso 1 1 calc GR . .
C18 C 0.9790(4) 0.56951(17) 1.0223(3) 0.0273(11) Uani 1 1 d . . .
H18A H 0.994340 0.579993 1.074257 0.041 Uiso 1 1 calc GR . .
H18B H 1.038173 0.571458 0.990686 0.041 Uiso 1 1 calc GR . .
H18C H 0.955564 0.536473 1.023437 0.041 Uiso 1 1 calc GR . .
C19 C 0.7835(4) 0.60176(16) 1.1099(3) 0.0254(11) Uani 1 1 d . . .
H19A H 0.716468 0.593640 1.125329 0.038 Uiso 1 1 calc GR . .
H19B H 0.796081 0.635489 1.120956 0.038 Uiso 1 1 calc GR . .
H19C H 0.830058 0.581923 1.138312 0.038 Uiso 1 1 calc GR . .
C20 C 0.9794(3) 0.21913(15) 0.8275(3) 0.0176(10) Uani 1 1 d . . .
C21 C 1.0877(3) 0.23746(16) 0.8335(3) 0.0212(10) Uani 1 1 d . . .
H21A H 1.099919 0.252596 0.883609 0.025 Uiso 1 1 calc R . .
H21B H 1.134821 0.210958 0.826316 0.025 Uiso 1 1 calc R . .
C22 C 1.0965(4) 0.27434(17) 0.7682(3) 0.0228(11) Uani 1 1 d . . .
H22A H 1.145860 0.264079 0.730198 0.027 Uiso 1 1 calc R . .
H22B H 1.115310 0.306050 0.788326 0.027 Uiso 1 1 calc R . .
C23 C 0.9929(4) 0.27589(16) 0.7324(3) 0.0198(10) Uani 1 1 d . . .
H23 H 0.987713 0.290741 0.680668 0.024 Uiso 1 1 calc R . .
C24 C 0.9619(4) 0.22216(16) 0.7387(3) 0.0231(11) Uani 1 1 d . . .
C25 C 1.0271(4) 0.18906(17) 0.6922(3) 0.0302(12) Uani 1 1 d . . .
H25A H 1.021236 0.197008 0.637937 0.045 Uiso 1 1 calc GR . .
H25B H 1.006688 0.155922 0.700319 0.045 Uiso 1 1 calc GR . .
H25C H 1.095409 0.192937 0.708361 0.045 Uiso 1 1 calc GR . .
C26 C 0.8552(4) 0.21330(19) 0.7161(3) 0.0297(12) Uani 1 1 d . . .
H26A H 0.845437 0.222709 0.662798 0.045 Uiso 1 1 calc GR . .
H26B H 0.811977 0.232175 0.748978 0.045 Uiso 1 1 calc GR . .
H26C H 0.839921 0.179339 0.722028 0.045 Uiso 1 1 calc GR . .
C27 C 0.9597(4) 0.17164(15) 0.8669(3) 0.0257(12) Uani 1 1 d . . .
H27A H 0.975579 0.174361 0.921205 0.039 Uiso 1 1 calc GR . .
H27B H 1.000520 0.146790 0.843653 0.039 Uiso 1 1 calc GR . .
H27C H 0.890409 0.163211 0.861015 0.039 Uiso 1 1 calc GR . .
C28 C 0.6814(5) 0.49065(17) 1.0823(3) 0.0330(15) Uani 1 1 d . . .
H28A H 0.710222 0.506883 1.126451 0.050 Uiso 1 1 calc GR . .
H28B H 0.682103 0.456103 1.090889 0.050 Uiso 1 1 calc GR . .
H28C H 0.613706 0.501457 1.075295 0.050 Uiso 1 1 calc GR . .
C29 C 0.8485(4) 0.25782(17) 0.9819(3) 0.0255(12) Uani 1 1 d . . .
H29A H 0.896410 0.232409 0.991196 0.038 Uiso 1 1 calc GR . .
H29B H 0.782264 0.244329 0.982269 0.038 Uiso 1 1 calc GR . .
H29C H 0.854052 0.282073 1.021914 0.038 Uiso 1 1 calc GR . .
U2 U 0.79362(2) 0.61425(2) 0.55946(2) 0.01388(4) Uani 1 1 d . . .
Cl5 Cl 0.96433(10) 0.58450(4) 0.51093(9) 0.0299(3) Uani 1 1 d . . .
Cl6 Cl 0.86689(9) 0.70038(4) 0.55112(8) 0.0231(3) Uani 1 1 d . . .
Cl7 Cl 0.86538(9) 0.60736(4) 0.69690(7) 0.0206(2) Uani 1 1 d . . .
Cl8 Cl 0.71027(10) 0.61952(4) 0.42636(7) 0.0274(3) Uani 1 1 d . . .
N6 N 0.6481(3) 0.66580(12) 0.6035(2) 0.0143(8) Uani 1 1 d . . .
N7 N 0.6265(3) 0.71261(13) 0.5918(2) 0.0160(9) Uani 1 1 d . . .
N8 N 0.6646(3) 0.57745(12) 0.6484(2) 0.0127(8) Uani 1 1 d . . .
N9 N 0.7549(3) 0.52556(12) 0.5428(2) 0.0174(9) Uani 1 1 d . . .
N10 N 0.7656(3) 0.49366(13) 0.4837(2) 0.0184(9) Uani 1 1 d . . .
C30 C 0.5893(4) 0.73192(15) 0.6556(3) 0.0155(10) Uani 1 1 d . . .
C31 C 0.5854(3) 0.69772(15) 0.7116(3) 0.0156(10) Uani 1 1 d . . .
C32 C 0.6216(3) 0.65661(14) 0.6774(3) 0.0149(10) Uani 1 1 d . . .
C33 C 0.6269(3) 0.60672(15) 0.7016(3) 0.0148(10) Uani 1 1 d . . .
C34 C 0.5914(3) 0.58970(16) 0.7704(3) 0.0155(10) Uani 1 1 d . . .
H34 H 0.565561 0.610928 0.807548 0.019 Uiso 1 1 calc R . .
C35 C 0.5943(4) 0.54080(15) 0.7838(3) 0.0165(10) Uani 1 1 d . . .
H35 H 0.572011 0.528423 0.831211 0.020 Uiso 1 1 calc R . .
C36 C 0.6295(3) 0.51013(15) 0.7283(3) 0.0148(10) Uani 1 1 d . . .
H36 H 0.630162 0.476599 0.736237 0.018 Uiso 1 1 calc R . .
C37 C 0.6640(3) 0.52991(14) 0.6605(3) 0.0142(10) Uani 1 1 d . . .
C38 C 0.6989(4) 0.50225(14) 0.5960(2) 0.0149(9) Uani 1 1 d . . .
C39 C 0.6775(3) 0.45624(14) 0.5724(3) 0.0165(10) Uani 1 1 d . . .
C40 C 0.7193(4) 0.45262(15) 0.5006(3) 0.0184(10) Uani 1 1 d . . .
C41 C 0.5513(4) 0.72317(16) 0.7830(3) 0.0210(11) Uani 1 1 d . . .
H41 H 0.523399 0.702526 0.824139 0.025 Uiso 1 1 calc R . .
C42 C 0.6389(4) 0.75523(17) 0.8060(3) 0.0294(12) Uani 1 1 d . . .
H42A H 0.700334 0.736527 0.808915 0.035 Uiso 1 1 calc R . .
H42B H 0.627025 0.770873 0.855739 0.035 Uiso 1 1 calc R . .
C43 C 0.6436(4) 0.79278(17) 0.7400(3) 0.0264(11) Uani 1 1 d . . .
H43A H 0.635769 0.825534 0.760262 0.032 Uiso 1 1 calc R . .
H43B H 0.706889 0.790683 0.712609 0.032 Uiso 1 1 calc R . .
C44 C 0.5569(4) 0.77966(15) 0.6862(3) 0.0206(11) Uani 1 1 d . . .
C45 C 0.4797(4) 0.75972(17) 0.7463(3) 0.0251(11) Uani 1 1 d . . .
C46 C 0.4427(5) 0.79885(18) 0.8012(3) 0.0397(16) Uani 1 1 d . . .
H46A H 0.407745 0.784000 0.843900 0.060 Uiso 1 1 calc GR . .
H46B H 0.398246 0.820323 0.773847 0.060 Uiso 1 1 calc GR . .
H46C H 0.498643 0.817069 0.820775 0.060 Uiso 1 1 calc GR . .
C47 C 0.3895(4) 0.7365(2) 0.7106(3) 0.0313(13) Uani 1 1 d . . .
H47A H 0.345494 0.725289 0.750963 0.047 Uiso 1 1 calc GR . .
H47B H 0.409904 0.709352 0.679045 0.047 Uiso 1 1 calc GR . .
H47C H 0.355203 0.759866 0.678705 0.047 Uiso 1 1 calc GR . .
C48 C 0.5227(4) 0.81772(16) 0.6317(3) 0.0249(12) Uani 1 1 d . . .
H48A H 0.574989 0.824878 0.595169 0.037 Uiso 1 1 calc GR . .
H48B H 0.506082 0.846665 0.660323 0.037 Uiso 1 1 calc GR . .
H48C H 0.464612 0.806394 0.604220 0.037 Uiso 1 1 calc GR . .
C49 C 0.6806(4) 0.40925(15) 0.4599(3) 0.0190(11) Uani 1 1 d . . .
C50 C 0.5727(3) 0.42347(15) 0.4446(3) 0.0201(9) Uani 1 1 d . . .
H50A H 0.539847 0.399355 0.412179 0.024 Uiso 1 1 calc R . .
H50B H 0.569174 0.454865 0.418818 0.024 Uiso 1 1 calc R . .
C51 C 0.5241(3) 0.42578(16) 0.5254(3) 0.0221(10) Uani 1 1 d . . .
H51A H 0.497187 0.457941 0.535785 0.027 Uiso 1 1 calc R . .
H51B H 0.470878 0.401943 0.530282 0.027 Uiso 1 1 calc R . .
C52 C 0.6101(4) 0.41410(15) 0.5798(3) 0.0181(10) Uani 1 1 d . . .
H52 H 0.591891 0.404651 0.632962 0.022 Uiso 1 1 calc R . .
C53 C 0.6684(4) 0.37614(15) 0.5323(3) 0.0221(10) Uani 1 1 d . . .
C54 C 0.6086(4) 0.33087(16) 0.5154(3) 0.0284(12) Uani 1 1 d . . .
H54A H 0.596152 0.313665 0.563094 0.043 Uiso 1 1 calc GR . .
H54B H 0.645463 0.310323 0.480433 0.043 Uiso 1 1 calc GR . .
H54C H 0.546047 0.339774 0.491882 0.043 Uiso 1 1 calc GR . .
C55 C 0.7650(4) 0.36106(16) 0.5686(3) 0.0313(12) Uani 1 1 d . . .
H55A H 0.751892 0.343979 0.616295 0.047 Uiso 1 1 calc GR . .
H55B H 0.804729 0.389418 0.579332 0.047 Uiso 1 1 calc GR . .
H55C H 0.800631 0.340075 0.533492 0.047 Uiso 1 1 calc GR . .
C56 C 0.7359(4) 0.38985(18) 0.3922(3) 0.0304(13) Uani 1 1 d . . .
H56A H 0.727482 0.411352 0.348573 0.046 Uiso 1 1 calc GR . .
H56B H 0.710559 0.358172 0.379106 0.046 Uiso 1 1 calc GR . .
H56C H 0.805735 0.387426 0.404806 0.046 Uiso 1 1 calc GR . .
C57 C 0.6364(4) 0.73426(16) 0.5165(3) 0.0214(11) Uani 1 1 d . . .
H57A H 0.577955 0.753293 0.505216 0.032 Uiso 1 1 calc GR . .
H57B H 0.643625 0.709133 0.478048 0.032 Uiso 1 1 calc GR . .
H57C H 0.694432 0.754886 0.515738 0.032 Uiso 1 1 calc GR . .
C58 C 0.8243(4) 0.50428(19) 0.4165(3) 0.0311(14) Uani 1 1 d . . .
H58A H 0.809294 0.481158 0.376218 0.047 Uiso 1 1 calc GR . .
H58B H 0.894009 0.502294 0.429564 0.047 Uiso 1 1 calc GR . .
H58C H 0.809064 0.536538 0.398474 0.047 Uiso 1 1 calc GR . .
O100 O 0.6302(7) 0.4854(3) 0.2639(5) 0.057(2) Uani 0.5 1 d D U P
C101 C 0.5515(9) 0.4537(5) 0.2437(8) 0.052(3) Uani 0.5 1 d D U P
H10A H 0.555491 0.423825 0.273765 0.062 Uiso 0.5 1 calc R . P
H10B H 0.554451 0.445559 0.188825 0.062 Uiso 0.5 1 calc R . P
C102 C 0.4581(9) 0.4800(5) 0.2617(8) 0.048(3) Uani 0.5 1 d D U P
H10C H 0.437680 0.475581 0.315386 0.058 Uiso 0.5 1 calc R . P
H10D H 0.403907 0.470698 0.227205 0.058 Uiso 0.5 1 calc R . P
C103 C 0.4946(10) 0.5323(5) 0.2458(9) 0.048(3) Uani 0.5 1 d D U P
H10E H 0.493861 0.539282 0.190430 0.058 Uiso 0.5 1 calc R . P
H10F H 0.452625 0.555842 0.272322 0.058 Uiso 0.5 1 calc R . P
C104 C 0.5954(9) 0.5338(4) 0.2757(8) 0.052(3) Uani 0.5 1 d D U P
H10G H 0.635956 0.557070 0.247254 0.062 Uiso 0.5 1 calc R . P
H10H H 0.596001 0.542305 0.330561 0.062 Uiso 0.5 1 calc R . P
O200 O 0.8918(10) 0.5155(5) 1.2355(9) 0.104(3) Uani 0.5 1 d D U P
C201 C 0.9850(13) 0.5348(7) 1.2553(14) 0.103(4) Uani 0.5 1 d D U P
H20A H 0.990501 0.541521 1.310607 0.123 Uiso 0.5 1 calc R . P
H20B H 1.000763 0.563871 1.225741 0.123 Uiso 0.5 1 calc R . P
C202 C 1.0454(12) 0.4936(6) 1.2321(13) 0.099(4) Uani 0.5 1 d D U P
H20C H 1.105684 0.491500 1.263322 0.118 Uiso 0.5 1 calc R . P
H20D H 1.063983 0.495976 1.177599 0.118 Uiso 0.5 1 calc R . P
C203 C 0.9737(14) 0.4473(6) 1.2470(12) 0.104(4) Uani 0.5 1 d D U P
H20E H 0.997204 0.418258 1.220500 0.124 Uiso 0.5 1 calc R . P
H20F H 0.964572 0.440507 1.301993 0.124 Uiso 0.5 1 calc R . P
C204 C 0.8891(14) 0.4662(6) 1.2133(12) 0.102(4) Uani 0.5 1 d D U P
H20G H 0.829412 0.450285 1.232927 0.122 Uiso 0.5 1 calc R . P
H20H H 0.891185 0.462844 1.157104 0.122 Uiso 0.5 1 calc R . P

loop_
_atom_site_aniso_label
_atom_site_aniso_U_11
_atom_site_aniso_U_22
_atom_site_aniso_U_33
_atom_site_aniso_U_23
_atom_site_aniso_U_13
_atom_site_aniso_U_12
U1 0.01373(9) 0.01225(7) 0.01909(9) 0.00069(7) 0.00207(9) -0.00157(7)
Cl1 0.0199(7) 0.0270(6) 0.0505(9) -0.0008(6) 0.0106(6) 0.0025(5)
Cl2 0.0236(6) 0.0174(5) 0.0280(7) 0.0038(5) -0.0017(5) -0.0076(4)
Cl3 0.0190(6) 0.0250(6) 0.0251(6) 0.0074(5) -0.0059(5) -0.0039(5)
Cl4 0.0336(8) 0.0254(5) 0.0185(6) -0.0021(5) -0.0004(5) -0.0021(5)
N1 0.020(2) 0.0113(17) 0.024(2) -0.0020(16) 0.0084(18) -0.0023(15)
N2 0.026(3) 0.0166(19) 0.023(2) -0.0026(17) 0.012(2) -0.0042(16)
N3 0.015(2) 0.0117(17) 0.016(2) 0.0014(15) -0.0010(16) -0.0008(14)
N4 0.019(2) 0.0088(17) 0.016(2) 0.0010(15) -0.0003(16) 0.0000(14)
N5 0.018(2) 0.0123(18) 0.017(2) 0.0007(15) -0.0007(17) -0.0005(15)
C1 0.018(3) 0.0117(19) 0.024(3) -0.0021(18) 0.000(2) -0.0012(19)
C2 0.013(3) 0.016(2) 0.017(2) 0.0003(19) 0.0035(19) -0.0017(16)
C3 0.013(3) 0.015(2) 0.021(2) 0.0007(17) -0.001(2) -0.0014(19)
C4 0.012(2) 0.015(2) 0.015(2) -0.0028(18) -0.0023(19) -0.0036(17)
C5 0.018(3) 0.013(2) 0.023(3) 0.0054(19) -0.001(2) -0.0040(18)
C6 0.014(3) 0.022(2) 0.019(3) 0.0020(19) -0.001(2) -0.0003(18)
C7 0.012(2) 0.020(2) 0.017(2) -0.0033(18) -0.002(2) 0.0019(18)
C8 0.011(2) 0.015(2) 0.017(2) -0.0014(18) -0.0037(18) 0.0017(17)
C9 0.014(2) 0.015(2) 0.015(2) -0.0002(18) -0.001(2) 0.0008(17)
C10 0.019(3) 0.018(2) 0.015(2) -0.0038(19) -0.001(2) 0.0023(18)
C11 0.015(3) 0.016(2) 0.016(2) -0.0019(18) 0.0012(19) 0.0003(18)
C12 0.018(3) 0.015(2) 0.016(2) -0.0025(17) 0.0005(19) -0.0013(18)
C13 0.024(3) 0.020(2) 0.027(2) 0.0014(19) -0.007(2) -0.003(2)
C14 0.020(3) 0.014(2) 0.036(3) -0.003(2) 0.001(2) 0.0043(18)
C15 0.018(2) 0.0138(19) 0.020(2) -0.0041(17) 0.002(2) 0.000(2)
C16 0.016(2) 0.014(2) 0.023(2) -0.0050(18) 0.0022(18) -0.0017(17)
C17 0.027(3) 0.024(2) 0.027(3) -0.010(2) 0.005(2) -0.010(2)
C18 0.024(3) 0.034(3) 0.024(3) -0.006(2) -0.003(2) 0.003(2)
C19 0.028(3) 0.022(2) 0.026(3) -0.009(2) 0.008(2) -0.004(2)
C20 0.018(3) 0.014(2) 0.021(2) -0.0030(18) 0.000(2) -0.0009(18)
C21 0.020(3) 0.019(2) 0.024(2) 0.003(2) 0.004(2) 0.0032(19)
C22 0.021(3) 0.022(2) 0.026(3) 0.005(2) 0.006(2) 0.003(2)
C23 0.025(3) 0.018(2) 0.017(2) -0.0017(19) 0.004(2) 0.0015(19)
C24 0.033(3) 0.018(2) 0.018(2) -0.0083(19) 0.001(2) 0.001(2)
C25 0.034(3) 0.027(3) 0.029(3) -0.009(2) 0.007(2) 0.008(2)
C26 0.028(3) 0.032(3) 0.029(3) -0.010(2) -0.006(2) 0.002(2)
C27 0.030(3) 0.014(2) 0.033(3) -0.002(2) 0.001(2) 0.001(2)
C28 0.050(4) 0.021(2) 0.029(3) -0.006(2) 0.028(3) -0.005(2)
C29 0.037(3) 0.018(2) 0.022(3) 0.006(2) 0.010(2) 0.002(2)
U2 0.01446(9) 0.01201(7) 0.01518(9) 0.00011(7) 0.00215(9) -0.00134(7)
Cl5 0.0199(7) 0.0265(6) 0.0432(8) -0.0048(6) 0.0110(6) -0.0003(5)
Cl6 0.0247(6) 0.0154(5) 0.0292(7) 0.0030(5) 0.0018(5) -0.0055(4)
Cl7 0.0178(6) 0.0221(5) 0.0219(6) 0.0038(5) -0.0045(5) -0.0028(4)
Cl8 0.0363(7) 0.0302(6) 0.0157(5) -0.0004(5) -0.0027(6) 0.0033(6)
N6 0.017(2) 0.0100(17) 0.016(2) 0.0010(15) 0.0008(16) 0.0001(14)
N7 0.019(2) 0.0139(18) 0.015(2) 0.0002(15) 0.0030(17) -0.0010(16)
N8 0.012(2) 0.0135(18) 0.013(2) -0.0025(15) -0.0001(16) -0.0025(14)
N9 0.020(2) 0.0147(17) 0.018(2) -0.0032(15) 0.0057(17) -0.0029(15)
N10 0.021(2) 0.0160(19) 0.018(2) -0.0063(16) 0.0054(18) -0.0012(16)
C30 0.016(3) 0.015(2) 0.016(2) -0.0021(18) 0.001(2) 0.0007(18)
C31 0.016(3) 0.015(2) 0.015(2) -0.0001(18) 0.0000(19) -0.0012(18)
C32 0.017(3) 0.015(2) 0.013(2) -0.0025(18) 0.000(2) -0.0029(18)
C33 0.011(2) 0.016(2) 0.017(2) -0.0005(18) -0.0019(19) -0.0023(17)
C34 0.015(3) 0.021(2) 0.011(2) -0.0022(18) 0.0007(19) -0.0005(18)
C35 0.019(3) 0.018(2) 0.012(2) 0.0036(18) -0.001(2) -0.0069(18)
C36 0.014(3) 0.014(2) 0.016(2) 0.0007(18) -0.003(2) -0.0011(17)
C37 0.012(2) 0.011(2) 0.020(3) 0.0025(18) -0.0033(19) -0.0024(16)
C38 0.014(2) 0.0140(19) 0.017(2) -0.0014(16) -0.001(2) 0.0000(19)
C39 0.020(3) 0.0115(19) 0.018(3) -0.0007(19) -0.006(2) -0.0011(16)
C40 0.019(3) 0.015(2) 0.021(3) -0.0021(18) 0.003(2) 0.000(2)
C41 0.028(3) 0.017(2) 0.019(3) -0.0014(19) 0.003(2) 0.002(2)
C42 0.044(3) 0.025(3) 0.019(3) 0.000(2) -0.009(2) -0.005(2)
C43 0.036(3) 0.018(2) 0.025(3) -0.002(2) -0.006(2) -0.008(2)
C44 0.024(3) 0.015(2) 0.023(3) -0.0029(19) 0.000(2) -0.0005(18)
C45 0.034(3) 0.019(2) 0.022(3) -0.004(2) 0.007(2) 0.010(2)
C46 0.065(4) 0.026(3) 0.028(3) -0.003(2) 0.015(3) 0.015(3)
C47 0.022(3) 0.036(3) 0.035(3) 0.002(3) 0.004(2) 0.008(2)
C48 0.033(3) 0.018(2) 0.024(3) -0.002(2) 0.001(2) 0.002(2)
C49 0.025(3) 0.0121(19) 0.020(2) -0.0044(17) 0.0012(19) -0.0027(17)
C50 0.023(2) 0.021(2) 0.017(2) -0.004(2) -0.001(2) -0.0038(17)
C51 0.021(3) 0.024(2) 0.021(2) -0.003(2) 0.005(2) -0.0048(19)
C52 0.022(3) 0.014(2) 0.018(2) 0.0035(17) 0.000(2) -0.0060(18)
C53 0.031(3) 0.014(2) 0.022(2) -0.0041(18) -0.002(2) -0.0035(18)
C54 0.044(3) 0.015(2) 0.026(3) -0.002(2) -0.007(2) -0.006(2)
C55 0.038(3) 0.020(2) 0.036(3) -0.002(2) -0.012(3) 0.006(2)
C56 0.037(3) 0.024(3) 0.031(3) -0.013(2) 0.006(2) 0.000(2)
C57 0.031(3) 0.015(2) 0.018(3) 0.0040(19) 0.002(2) 0.004(2)
C58 0.035(4) 0.029(3) 0.029(3) -0.009(2) 0.018(3) -0.011(2)
O100 0.072(5) 0.055(4) 0.044(4) 0.000(3) 0.006(4) -0.005(4)
C101 0.057(6) 0.058(5) 0.041(5) 0.008(4) -0.001(5) -0.004(5)
C102 0.047(5) 0.059(5) 0.039(5) 0.012(4) -0.015(5) -0.004(5)
C103 0.057(6) 0.054(5) 0.035(5) -0.001(4) -0.005(5) 0.005(5)
C104 0.051(5) 0.069(5) 0.035(5) -0.018(4) 0.005(4) -0.001(5)
O200 0.112(5) 0.110(5) 0.090(5) 0.004(4) 0.006(4) 0.001(4)
C201 0.107(6) 0.109(5) 0.092(5) 0.000(4) 0.001(4) 0.000(4)
C202 0.102(6) 0.106(5) 0.088(5) -0.011(4) 0.002(4) 0.006(4)
C203 0.113(6) 0.107(5) 0.090(5) -0.007(4) 0.009(4) 0.013(4)
C204 0.107(5) 0.110(5) 0.088(5) -0.008(4) 0.007(4) 0.006(4)

loop_
_atom_type_symbol
_atom_type_description
_atom_type_scat_dispersion_real
_atom_type_scat_dispersion_imag
_atom_type_scat_source
C C 0.0033 0.0016 'International Tables Vol C Tables 4.2.6.8 and 6.1.1.4'
H H 0.0000 0.0000 'International Tables Vol C Tables 4.2.6.8 and 6.1.1.4'
N N 0.0061 0.0033 'International Tables Vol C Tables 4.2.6.8 and 6.1.1.4'
Cl Cl 0.1484 0.1585 'International Tables Vol C Tables 4.2.6.8 and 6.1.1.4'
U U -9.6767 9.6646 'International Tables Vol C Tables 4.2.6.8 and 6.1.1.4'
O O 0.0106 0.0060 'International Tables Vol C Tables 4.2.6.8 and 6.1.1.4'

loop_
_geom_angle_atom_site_label_1
_geom_angle_atom_site_label_2
_geom_angle_atom_site_label_3
_geom_angle
_geom_angle_site_symmetry_1
_geom_angle_site_symmetry_3
Cl1 U1 Cl3 86.48(5) . .
Cl2 U1 Cl1 86.81(4) . .
Cl2 U1 Cl3 87.32(4) . .
Cl4 U1 Cl1 98.28(5) . .
Cl4 U1 Cl2 89.20(4) . .
Cl4 U1 Cl3 173.94(4) . .
N1 U1 Cl1 78.07(9) . .
N1 U1 Cl2 161.80(9) . .
N1 U1 Cl3 101.62(10) . .
N1 U1 Cl4 83.10(10) . .
N3 U1 Cl1 128.01(9) . .
N3 U1 Cl2 136.30(8) . .
N3 U1 Cl3 71.82(9) . .
N3 U1 Cl4 107.65(9) . .
N3 U1 N1 61.89(12) . .
N4 U1 Cl1 166.31(9) . .
N4 U1 Cl2 80.21(9) . .
N4 U1 Cl3 88.58(9) . .
N4 U1 Cl4 85.94(9) . .
N4 U1 N1 115.47(12) . .
N4 U1 N3 61.84(11) . .
N2 N1 U1 135.4(3) . .
N2 N1 C3 105.3(3) . .
C3 N1 U1 119.3(3) . .
N1 N2 C28 121.2(4) . .
C1 N2 N1 110.5(4) . .
C1 N2 C28 128.2(4) . .
C4 N3 U1 119.5(3) . .
C4 N3 C8 118.8(4) . .
C8 N3 U1 115.5(3) . .
N5 N4 U1 135.4(3) . .
N5 N4 C9 105.3(4) . .
C9 N4 U1 115.5(3) . .
N4 N5 C29 120.8(4) . .
C11 N5 N4 110.7(4) . .
C11 N5 C29 128.1(4) . .
N2 C1 C2 109.3(4) . .
N2 C1 C15 141.0(5) . .
C2 C1 C15 109.7(4) . .
C1 C2 C3 104.9(4) . .
C1 C2 C12 106.1(4) . .
C3 C2 C12 149.0(4) . .
N1 C3 C2 110.1(4) . .
N1 C3 C4 116.9(4) . .
C2 C3 C4 132.7(4) . .
N3 C4 C3 113.9(4) . .
N3 C4 C5 122.2(4) . .
C5 C4 C3 123.9(4) . .
C4 C5 H5 121.0 . .
C6 C5 C4 118.0(4) . .
C6 C5 H5 121.0 . .
C5 C6 H6 119.9 . .
C7 C6 C5 120.3(5) . .
C7 C6 H6 119.9 . .
C6 C7 H7 120.7 . .
C6 C7 C8 118.7(4) . .
C8 C7 H7 120.7 . .
N3 C8 C7 121.8(4) . .
N3 C8 C9 113.9(4) . .
C7 C8 C9 124.3(4) . .
N4 C9 C8 116.6(4) . .
N4 C9 C10 109.8(4) . .
C10 C9 C8 133.1(5) . .
C9 C10 C23 147.7(5) . .
C11 C10 C9 105.7(4) . .
C11 C10 C23 106.2(4) . .
N5 C11 C10 108.5(4) . .
N5 C11 C20 141.4(4) . .
C10 C11 C20 110.0(4) . .
C2 C12 H12 116.1 . .
C2 C12 C13 105.4(4) . .
C2 C12 C16 99.4(3) . .
C13 C12 H12 116.1 . .
C13 C12 C16 101.3(4) . .
C16 C12 H12 116.1 . .
C12 C13 H13A 111.0 . .
C12 C13 H13B 111.0 . .
C12 C13 C14 103.7(4) . .
H13A C13 H13B 109.0 . .
C14 C13 H13A 111.0 . .
C14 C13 H13B 111.0 . .
C13 C14 H14A 110.9 . .
C13 C14 H14B 110.9 . .
C13 C14 C15 104.4(3) . .
H14A C14 H14B 108.9 . .
C15 C14 H14A 110.9 . .
C15 C14 H14B 110.9 . .
C1 C15 C14 103.1(4) . .
C1 C15 C16 97.7(4) . .
C1 C15 C19 118.9(4) . .
C14 C15 C16 101.0(3) . .
C19 C15 C14 115.5(4) . .
C19 C15 C16 117.6(4) . .
C12 C16 C15 94.4(3) . .
C17 C16 C12 112.6(4) . .
C17 C16 C15 113.8(4) . .
C18 C16 C12 113.7(4) . .
C18 C16 C15 113.6(4) . .
C18 C16 C17 108.5(4) . .
C16 C17 H17A 109.5 . .
C16 C17 H17B 109.5 . .
C16 C17 H17C 109.5 . .
H17A C17 H17B 109.5 . .
H17A C17 H17C 109.5 . .
H17B C17 H17C 109.5 . .
C16 C18 H18A 109.5 . .
C16 C18 H18B 109.5 . .
C16 C18 H18C 109.5 . .
H18A C18 H18B 109.5 . .
H18A C18 H18C 109.5 . .
H18B C18 H18C 109.5 . .
C15 C19 H19A 109.5 . .
C15 C19 H19B 109.5 . .
C15 C19 H19C 109.5 . .
H19A C19 H19B 109.5 . .
H19A C19 H19C 109.5 . .
H19B C19 H19C 109.5 . .
C11 C20 C21 103.1(3) . .
C11 C20 C24 97.5(4) . .
C11 C20 C27 119.3(4) . .
C21 C20 C24 101.0(4) . .
C27 C20 C21 115.0(4) . .
C27 C20 C24 117.9(4) . .
C20 C21 H21A 110.9 . .
C20 C21 H21B 110.9 . .
H21A C21 H21B 109.0 . .
C22 C21 C20 104.0(4) . .
C22 C21 H21A 110.9 . .
C22 C21 H21B 110.9 . .
C21 C22 H22A 110.9 . .
C21 C22 H22B 110.9 . .
C21 C22 C23 104.4(4) . .
H22A C22 H22B 108.9 . .
C23 C22 H22A 110.9 . .
C23 C22 H22B 110.9 . .
C10 C23 C22 105.0(4) . .
C10 C23 H23 116.4 . .
C10 C23 C24 99.2(4) . .
C22 C23 H23 116.4 . .
C22 C23 C24 101.0(4) . .
C24 C23 H23 116.4 . .
C23 C24 C20 94.6(3) . .
C25 C24 C20 114.0(4) . .
C25 C24 C23 112.9(4) . .
C25 C24 C26 108.6(4) . .
C26 C24 C20 113.0(4) . .
C26 C24 C23 113.3(4) . .
C24 C25 H25A 109.5 . .
C24 C25 H25B 109.5 . .
C24 C25 H25C 109.5 . .
H25A C25 H25B 109.5 . .
H25A C25 H25C 109.5 . .
H25B C25 H25C 109.5 . .
C24 C26 H26A 109.5 . .
C24 C26 H26B 109.5 . .
C24 C26 H26C 109.5 . .
H26A C26 H26B 109.5 . .
H26A C26 H26C 109.5 . .
H26B C26 H26C 109.5 . .
C20 C27 H27A 109.5 . .
C20 C27 H27B 109.5 . .
C20 C27 H27C 109.5 . .
H27A C27 H27B 109.5 . .
H27A C27 H27C 109.5 . .
H27B C27 H27C 109.5 . .
N2 C28 H28A 109.5 . .
N2 C28 H28B 109.5 . .
N2 C28 H28C 109.5 . .
H28A C28 H28B 109.5 . .
H28A C28 H28C 109.5 . .
H28B C28 H28C 109.5 . .
N5 C29 H29A 109.5 . .
N5 C29 H29B 109.5 . .
N5 C29 H29C 109.5 . .
H29A C29 H29B 109.5 . .
H29A C29 H29C 109.5 . .
H29B C29 H29C 109.5 . .
Cl5 U2 Cl6 86.32(4) . .
Cl7 U2 Cl5 86.71(4) . .
Cl7 U2 Cl6 88.65(4) . .
Cl8 U2 Cl5 96.64(5) . .
Cl8 U2 Cl6 93.70(4) . .
Cl8 U2 Cl7 176.01(4) . .
N6 U2 Cl5 164.40(8) . .
N6 U2 Cl6 78.09(8) . .
N6 U2 Cl7 93.08(9) . .
N6 U2 Cl8 84.27(9) . .
N8 U2 Cl5 132.82(8) . .
N8 U2 Cl6 131.78(8) . .
N8 U2 Cl7 70.52(9) . .
N8 U2 Cl8 105.55(9) . .
N8 U2 N6 60.95(11) . .
N9 U2 Cl5 80.63(9) . .
N9 U2 Cl6 165.70(9) . .
N9 U2 Cl7 96.37(9) . .
N9 U2 Cl8 82.10(9) . .
N9 U2 N6 114.85(12) . .
N9 U2 N8 62.43(11) . .
N7 N6 U2 131.6(3) . .
N7 N6 C32 105.5(3) . .
C32 N6 U2 112.5(3) . .
N6 N7 C57 121.1(4) . .
C30 N7 N6 110.2(4) . .
C30 N7 C57 128.4(4) . .
C33 N8 U2 116.0(3) . .
C33 N8 C37 119.4(4) . .
C37 N8 U2 119.8(3) . .
N10 N9 U2 134.0(3) . .
C38 N9 U2 120.1(3) . .
C38 N9 N10 105.2(3) . .
N9 N10 C58 122.4(4) . .
C40 N10 N9 109.8(4) . .
C40 N10 C58 127.7(4) . .
N7 C30 C31 109.2(4) . .
N7 C30 C44 139.9(4) . .
C31 C30 C44 110.7(4) . .
C30 C31 C32 104.8(4) . .
C30 C31 C41 105.9(4) . .
C32 C31 C41 149.0(4) . .
N6 C32 C31 110.3(4) . .
N6 C32 C33 116.2(4) . .
C31 C32 C33 133.2(4) . .
N8 C33 C32 113.6(4) . .
N8 C33 C34 121.9(4) . .
C34 C33 C32 124.4(4) . .
C33 C34 H34 120.8 . .
C33 C34 C35 118.5(4) . .
C35 C34 H34 120.8 . .
C34 C35 H35 119.9 . .
C36 C35 C34 120.2(4) . .
C36 C35 H35 119.9 . .
C35 C36 H36 121.0 . .
C35 C36 C37 118.0(4) . .
C37 C36 H36 121.0 . .
N8 C37 C36 122.0(4) . .
N8 C37 C38 113.7(4) . .
C36 C37 C38 124.3(4) . .
N9 C38 C37 117.3(4) . .
N9 C38 C39 111.0(4) . .
C39 C38 C37 131.3(4) . .
C38 C39 C40 104.6(4) . .
C38 C39 C52 146.6(5) . .
C40 C39 C52 105.8(4) . .
N10 C40 C39 109.3(4) . .
N10 C40 C49 138.7(4) . .
C39 C40 C49 110.2(4) . .
C31 C41 H41 116.2 . .
C31 C41 C42 104.5(4) . .
C31 C41 C45 99.4(4) . .
C42 C41 H41 116.2 . .
C42 C41 C45 102.1(4) . .
C45 C41 H41 116.2 . .
C41 C42 H42A 111.1 . .
C41 C42 H42B 111.1 . .
C41 C42 C43 103.3(4) . .
H42A C42 H42B 109.1 . .
C43 C42 H42A 111.1 . .
C43 C42 H42B 111.1 . .
C42 C43 H43A 110.8 . .
C42 C43 H43B 110.8 . .
H43A C43 H43B 108.8 . .
C44 C43 C42 104.9(4) . .
C44 C43 H43A 110.8 . .
C44 C43 H43B 110.8 . .
C30 C44 C43 101.7(4) . .
C30 C44 C45 96.8(3) . .
C43 C44 C45 100.6(4) . .
C48 C44 C30 119.6(4) . .
C48 C44 C43 116.9(4) . .
C48 C44 C45 117.6(4) . .
C41 C45 C44 95.1(4) . .
C46 C45 C41 114.6(4) . .
C46 C45 C44 112.3(4) . .
C47 C45 C41 113.2(4) . .
C47 C45 C44 114.3(4) . .
C47 C45 C46 107.2(4) . .
C45 C46 H46A 109.5 . .
C45 C46 H46B 109.5 . .
C45 C46 H46C 109.5 . .
H46A C46 H46B 109.5 . .
H46A C46 H46C 109.5 . .
H46B C46 H46C 109.5 . .
C45 C47 H47A 109.5 . .
C45 C47 H47B 109.5 . .
C45 C47 H47C 109.5 . .
H47A C47 H47B 109.5 . .
H47A C47 H47C 109.5 . .
H47B C47 H47C 109.5 . .
C44 C48 H48A 109.5 . .
C44 C48 H48B 109.5 . .
C44 C48 H48C 109.5 . .
H48A C48 H48B 109.5 . .
H48A C48 H48C 109.5 . .
H48B C48 H48C 109.5 . .
C40 C49 C50 102.0(4) . .
C40 C49 C53 97.5(4) . .
C40 C49 C56 119.2(4) . .
C50 C49 C53 101.0(4) . .
C56 C49 C50 115.6(4) . .
C56 C49 C53 118.2(4) . .
C49 C50 H50A 110.8 . .
C49 C50 H50B 110.8 . .
C49 C50 C51 104.8(4) . .
H50A C50 H50B 108.9 . .
C51 C50 H50A 110.8 . .
C51 C50 H50B 110.8 . .
C50 C51 H51A 111.1 . .
C50 C51 H51B 111.1 . .
H51A C51 H51B 109.1 . .
C52 C51 C50 103.1(4) . .
C52 C51 H51A 111.1 . .
C52 C51 H51B 111.1 . .
C39 C52 C51 104.2(3) . .
C39 C52 H52 116.2 . .
C39 C52 C53 100.2(4) . .
C51 C52 H52 116.2 . .
C51 C52 C53 101.6(4) . .
C53 C52 H52 116.2 . .
C52 C53 C49 94.7(3) . .
C54 C53 C49 112.6(4) . .
C54 C53 C52 113.2(4) . .
C55 C53 C49 114.0(4) . .
C55 C53 C52 113.9(4) . .
C55 C53 C54 108.1(4) . .
C53 C54 H54A 109.5 . .
C53 C54 H54B 109.5 . .
C53 C54 H54C 109.5 . .
H54A C54 H54B 109.5 . .
H54A C54 H54C 109.5 . .
H54B C54 H54C 109.5 . .
C53 C55 H55A 109.5 . .
C53 C55 H55B 109.5 . .
C53 C55 H55C 109.5 . .
H55A C55 H55B 109.5 . .
H55A C55 H55C 109.5 . .
H55B C55 H55C 109.5 . .
C49 C56 H56A 109.5 . .
C49 C56 H56B 109.5 . .
C49 C56 H56C 109.5 . .
H56A C56 H56B 109.5 . .
H56A C56 H56C 109.5 . .
H56B C56 H56C 109.5 . .
N7 C57 H57A 109.5 . .
N7 C57 H57B 109.5 . .
N7 C57 H57C 109.5 . .
H57A C57 H57B 109.5 . .
H57A C57 H57C 109.5 . .
H57B C57 H57C 109.5 . .
N10 C58 H58A 109.5 . .
N10 C58 H58B 109.5 . .
N10 C58 H58C 109.5 . .
H58A C58 H58B 109.5 . .
H58A C58 H58C 109.5 . .
H58B C58 H58C 109.5 . .
C101 O100 H10D 100.0(9) . 2_665
C101 O100 C104 111.7(9) . .
O100 C101 H10A 110.5 . .
O100 C101 H10B 110.5 . .
O100 C101 C102 106.1(10) . .
O100 C101 H10F 98(2) . 2_665
H10A C101 H10B 108.7 . .
H10B C101 H10F 138.7 . 2_665
C102 C101 H10A 110.5 . .
C102 C101 H10B 110.5 . .
C102 C101 H10F 87.9(18) . 2_665
C101 C102 C101 120.4(10) . 2_665
C101 C102 H10C 105.2 2_665 .
C101 C102 H10C 112.0 . .
C101 C102 H10D 112.0 . .
C101 C102 H10D 96.1 2_665 .
C101 C102 C103 98.7(11) . .
H10C C102 H10D 109.7 . .
C103 C102 H10C 112.0 . .
C103 C102 H10D 112.0 . .
C102 C103 H10C 85.2(12) . 2_665
C102 C103 H10D 107.1(12) . 2_665
C102 C103 H10E 110.7 . .
C102 C103 H10F 110.7 . .
H10C C103 H10D 65.9 2_665 2_665
H10E C103 H10C 143.9 . 2_665
H10E C103 H10D 78.3 . 2_665
H10E C103 H10F 108.8 . .
H10F C103 H10C 94.0 . 2_665
H10F C103 H10D 135.2 . 2_665
C104 C103 C102 105.0(11) . .
C104 C103 H10E 110.7 . .
C104 C103 H10F 110.7 . .
O100 C104 H10C 90.1(14) . 2_665
O100 C104 H10D 73.6(12) . 2_665
O100 C104 C103 103.1(10) . .
O100 C104 H10G 111.1 . .
O100 C104 H10H 111.1 . .
H10C C104 H10D 138.7 2_665 2_665
C103 C104 H10C 78.0(12) . 2_665
C103 C104 H10D 69.7(12) . 2_665
C103 C104 H10G 111.1 . .
C103 C104 H10H 111.1 . .
H10G C104 H10C 153.2 . 2_665
H10G C104 H10D 65.9 . 2_665
H10G C104 H10H 109.1 . .
H10H C104 H10C 45.7 . 2_665
H10H C104 H10D 174.4 . 2_665
C201 O200 H20C 82(3) . 2_765
C201 O200 C204 117.1(15) . .
C202 O200 H20C 84(3) 2_765 2_765
C202 O200 C204 74.5(18) 2_765 .
C204 O200 H20C 84(3) . 2_765
O200 C201 H20A 112.2 . .
O200 C201 H20B 112.2 . .
O200 C201 C202 97.7(14) . .
H20A C201 H20B 109.8 . .
H20A C201 H20C 93.8 . 2_765
H20B C201 H20C 130.9 . 2_765
C202 C201 H20A 112.2 . .
C202 C201 H20B 112.2 . .
C202 C201 H20C 96.1(16) . 2_765
C201 C202 H20C 111.0 . .
C201 C202 H20D 111.0 . .
C201 C202 C203 103.9(13) . .
H20C C202 H20D 109.0 . .
C203 C202 H20C 111.0 . .
C203 C202 H20D 111.0 . .
C202 C203 H20B 88(3) . 2_765
C202 C203 H20E 112.3 . .
C202 C203 H20F 112.3 . .
H20E C203 H20F 109.9 . .
H20F C203 H20B 125.4 . 2_765
C204 C203 H20B 115(4) . 2_765
C204 C203 C202 97.1(12) . .
C204 C203 H20E 112.3 . .
C204 C203 H20F 112.3 . .
O200 C204 H20G 111.1 . .
O200 C204 H20H 111.1 . .
C203 C204 O200 103.2(14) . .
C203 C204 H20C 90.8(16) . 2_765
C203 C204 H20G 111.1 . .
C203 C204 H20H 111.1 . .
H20G C204 H20C 101.2 . 2_765
H20G C204 H20H 109.1 . .
H20H C204 H20C 131.7 . 2_765

loop_
_geom_bond_atom_site_label_1
_geom_bond_atom_site_label_2
_geom_bond_distance
_geom_bond_site_symmetry_2
U1 Cl1 2.6189(13) .
U1 Cl2 2.6181(11) .
U1 Cl3 2.6197(12) .
U1 Cl4 2.6040(13) .
U1 N1 2.573(4) .
U1 N3 2.561(4) .
U1 N4 2.552(4) .
N1 N2 1.366(5) .
N1 C3 1.370(6) .
N2 C1 1.324(6) .
N2 C28 1.466(6) .
N3 C4 1.342(5) .
N3 C8 1.358(6) .
N4 N5 1.366(5) .
N4 C9 1.372(6) .
N5 C11 1.335(6) .
N5 C29 1.466(6) .
C1 C2 1.381(7) .
C1 C15 1.508(6) .
C2 C3 1.386(6) .
C2 C12 1.517(6) .
C3 C4 1.454(6) .
C4 C5 1.393(6) .
C5 H5 0.9500 .
C5 C6 1.384(7) .
C6 H6 0.9500 .
C6 C7 1.378(6) .
C7 H7 0.9500 .
C7 C8 1.384(6) .
C8 C9 1.460(6) .
C9 C10 1.383(6) .
C10 C11 1.378(6) .
C10 C23 1.515(7) .
C11 C20 1.500(6) .
C12 H12 1.0000 .
C12 C13 1.546(6) .
C12 C16 1.569(6) .
C13 H13A 0.9900 .
C13 H13B 0.9900 .
C13 C14 1.556(7) .
C14 H14A 0.9900 .
C14 H14B 0.9900 .
C14 C15 1.559(6) .
C15 C16 1.581(6) .
C15 C19 1.520(6) .
C16 C17 1.528(6) .
C16 C18 1.510(6) .
C17 H17A 0.9800 .
C17 H17B 0.9800 .
C17 H17C 0.9800 .
C18 H18A 0.9800 .
C18 H18B 0.9800 .
C18 H18C 0.9800 .
C19 H19A 0.9800 .
C19 H19B 0.9800 .
C19 H19C 0.9800 .
C20 C21 1.569(6) .
C20 C24 1.578(6) .
C20 C27 1.523(6) .
C21 H21A 0.9900 .
C21 H21B 0.9900 .
C21 C22 1.546(6) .
C22 H22A 0.9900 .
C22 H22B 0.9900 .
C22 C23 1.547(7) .
C23 H23 1.0000 .
C23 C24 1.568(7) .
C24 C25 1.522(6) .
C24 C26 1.528(7) .
C25 H25A 0.9800 .
C25 H25B 0.9800 .
C25 H25C 0.9800 .
C26 H26A 0.9800 .
C26 H26B 0.9800 .
C26 H26C 0.9800 .
C27 H27A 0.9800 .
C27 H27B 0.9800 .
C27 H27C 0.9800 .
C28 H28A 0.9800 .
C28 H28B 0.9800 .
C28 H28C 0.9800 .
C29 H29A 0.9800 .
C29 H29B 0.9800 .
C29 H29C 0.9800 .
U2 Cl5 2.6157(13) .
U2 Cl6 2.6167(10) .
U2 Cl7 2.6078(12) .
U2 Cl8 2.5998(12) .
U2 N6 2.574(4) .
U2 N8 2.567(4) .
U2 N9 2.558(3) .
N6 N7 1.361(5) .
N6 C32 1.369(6) .
N7 C30 1.341(6) .
N7 C57 1.459(6) .
N8 C33 1.344(6) .
N8 C37 1.349(5) .
N9 N10 1.377(5) .
N9 C38 1.371(6) .
N10 C40 1.346(6) .
N10 C58 1.455(6) .
C30 C31 1.374(6) .
C30 C44 1.508(6) .
C31 C32 1.390(6) .
C31 C41 1.513(6) .
C32 C33 1.463(6) .
C33 C34 1.384(6) .
C34 H34 0.9500 .
C34 C35 1.391(6) .
C35 H35 0.9500 .
C35 C36 1.384(6) .
C36 H36 0.9500 .
C36 C37 1.394(6) .
C37 C38 1.451(6) .
C38 C39 1.386(6) .
C39 C40 1.386(7) .
C39 C52 1.502(6) .
C40 C49 1.505(6) .
C41 H41 1.0000 .
C41 C42 1.549(7) .
C41 C45 1.554(7) .
C42 H42A 0.9900 .
C42 H42B 0.9900 .
C42 C43 1.564(6) .
C43 H43A 0.9900 .
C43 H43B 0.9900 .
C43 C44 1.556(7) .
C44 C45 1.591(7) .
C44 C48 1.506(6) .
C45 C46 1.544(6) .
C45 C47 1.527(8) .
C46 H46A 0.9800 .
C46 H46B 0.9800 .
C46 H46C 0.9800 .
C47 H47A 0.9800 .
C47 H47B 0.9800 .
C47 H47C 0.9800 .
C48 H48A 0.9800 .
C48 H48B 0.9800 .
C48 H48C 0.9800 .
C49 C50 1.548(6) .
C49 C53 1.581(6) .
C49 C56 1.509(6) .
C50 H50A 0.9900 .
C50 H50B 0.9900 .
C50 C51 1.567(6) .
C51 H51A 0.9900 .
C51 H51B 0.9900 .
C51 C52 1.547(7) .
C52 H52 1.0000 .
C52 C53 1.567(6) .
C53 C54 1.537(6) .
C53 C55 1.523(7) .
C54 H54A 0.9800 .
C54 H54B 0.9800 .
C54 H54C 0.9800 .
C55 H55A 0.9800 .
C55 H55B 0.9800 .
C55 H55C 0.9800 .
C56 H56A 0.9800 .
C56 H56B 0.9800 .
C56 H56C 0.9800 .
C57 H57A 0.9800 .
C57 H57B 0.9800 .
C57 H57C 0.9800 .
C58 H58A 0.9800 .
C58 H58B 0.9800 .
C58 H58C 0.9800 .
O100 C101 1.439(10) .
O100 C104 1.451(10) .
C101 H10A 0.9900 .
C101 H10B 0.9900 .
C101 C102 1.505(13) .
C101 H10F 0.57(2) 2_665
C102 H10C 0.9900 .
C102 H10D 0.9900 .
C102 C103 1.572(14) .
C103 H10E 0.9900 .
C103 H10F 0.9900 .
C103 C104 1.472(14) .
C104 H10G 0.9900 .
C104 H10H 0.9900 .
O200 C201 1.425(11) .
O200 C202 0.90(2) 2_765
O200 H20C 0.53(3) 2_765
O200 C204 1.435(10) .
C201 H20A 0.9900 .
C201 H20B 0.9900 .
C201 C202 1.474(15) .
C202 H20C 0.9900 .
C202 H20D 0.9900 .
C202 C203 1.648(17) .
C203 H20E 0.9900 .
C203 H20F 0.9900 .
C203 C204 1.401(15) .
C204 H20G 0.9900 .
C204 H20H 0.9900 .

loop_
_geom_torsion_atom_site_label_1
_geom_torsion_atom_site_label_2
_geom_torsion_atom_site_label_3
_geom_torsion_atom_site_label_4
_geom_torsion
_geom_torsion_site_symmetry_1
_geom_torsion_site_symmetry_4
U1 N1 N2 C1 -179.0(3) . .
U1 N1 N2 C28 -1.8(7) . .
U1 N1 C3 C2 178.9(3) . .
U1 N1 C3 C4 -6.8(6) . .
U1 N3 C4 C3 33.0(5) . .
U1 N3 C4 C5 -147.7(4) . .
U1 N3 C8 C7 147.4(4) . .
U1 N3 C8 C9 -35.4(5) . .
U1 N4 N5 C11 155.5(3) . .
U1 N4 N5 C29 -31.4(6) . .
U1 N4 C9 C8 26.8(5) . .
U1 N4 C9 C10 -159.8(3) . .
N1 N2 C1 C2 0.1(6) . .
N1 N2 C1 C15 -178.0(6) . .
N1 C3 C4 N3 -16.6(6) . .
N1 C3 C4 C5 164.1(5) . .
N2 N1 C3 C2 -0.6(5) . .
N2 N1 C3 C4 173.7(4) . .
N2 C1 C2 C3 -0.5(6) . .
N2 C1 C2 C12 -178.7(4) . .
N2 C1 C15 C14 -112.5(7) . .
N2 C1 C15 C16 144.2(7) . .
N2 C1 C15 C19 16.7(10) . .
N3 C4 C5 C6 0.6(7) . .
N3 C8 C9 N4 5.6(6) . .
N3 C8 C9 C10 -165.9(5) . .
N4 N5 C11 C10 -1.4(6) . .
N4 N5 C11 C20 172.3(6) . .
N4 C9 C10 C11 -2.3(6) . .
N4 C9 C10 C23 -171.9(7) . .
N5 N4 C9 C8 -171.9(4) . .
N5 N4 C9 C10 1.5(5) . .
N5 C11 C20 C21 -104.8(7) . .
N5 C11 C20 C24 152.1(6) . .
N5 C11 C20 C27 24.2(9) . .
C1 C2 C3 N1 0.7(5) . .
C1 C2 C3 C4 -172.4(5) . .
C1 C2 C12 C13 -70.3(5) . .
C1 C2 C12 C16 34.3(5) . .
C1 C15 C16 C12 51.2(4) . .
C1 C15 C16 C17 168.2(4) . .
C1 C15 C16 C18 -67.0(5) . .
C2 C1 C15 C14 69.3(5) . .
C2 C1 C15 C16 -33.9(5) . .
C2 C1 C15 C19 -161.4(5) . .
C2 C3 C4 N3 156.1(5) . .
C2 C3 C4 C5 -23.2(9) . .
C2 C12 C13 C14 66.3(4) . .
C2 C12 C16 C15 -52.3(4) . .
C2 C12 C16 C17 -170.3(4) . .
C2 C12 C16 C18 65.9(4) . .
C3 N1 N2 C1 0.3(6) . .
C3 N1 N2 C28 177.6(5) . .
C3 C2 C12 C13 113.1(8) . .
C3 C2 C12 C16 -142.3(8) . .
C3 C4 C5 C6 179.9(5) . .
C4 N3 C8 C7 -4.7(7) . .
C4 N3 C8 C9 172.4(4) . .
C4 C5 C6 C7 -3.4(7) . .
C5 C6 C7 C8 2.1(7) . .
C6 C7 C8 N3 2.0(7) . .
C6 C7 C8 C9 -174.8(4) . .
C7 C8 C9 N4 -177.3(4) . .
C7 C8 C9 C10 11.2(9) . .
C8 N3 C4 C3 -176.0(4) . .
C8 N3 C4 C5 3.4(7) . .
C8 C9 C10 C11 169.6(5) . .
C8 C9 C10 C23 0.0(12) . .
C9 N4 N5 C11 -0.1(5) . .
C9 N4 N5 C29 173.0(4) . .
C9 C10 C11 N5 2.2(6) . .
C9 C10 C11 C20 -173.6(4) . .
C9 C10 C23 C22 99.3(9) . .
C9 C10 C23 C24 -156.6(8) . .
C10 C11 C20 C21 68.8(5) . .
C10 C11 C20 C24 -34.3(5) . .
C10 C11 C20 C27 -162.2(5) . .
C10 C23 C24 C20 -51.9(4) . .
C10 C23 C24 C25 -170.5(4) . .
C10 C23 C24 C26 65.6(5) . .
C11 C10 C23 C22 -70.4(5) . .
C11 C10 C23 C24 33.7(5) . .
C11 C20 C21 C22 -67.7(5) . .
C11 C20 C24 C23 51.3(4) . .
C11 C20 C24 C25 169.0(4) . .
C11 C20 C24 C26 -66.3(5) . .
C12 C2 C3 N1 177.4(7) . .
C12 C2 C3 C4 4.3(12) . .
C12 C13 C14 C15 2.2(4) . .
C13 C12 C16 C15 55.7(4) . .
C13 C12 C16 C17 -62.3(5) . .
C13 C12 C16 C18 173.8(4) . .
C13 C14 C15 C1 -67.7(4) . .
C13 C14 C15 C16 32.9(4) . .
C13 C14 C15 C19 161.0(4) . .
C14 C15 C16 C12 -53.8(4) . .
C14 C15 C16 C17 63.2(4) . .
C14 C15 C16 C18 -172.0(4) . .
C15 C1 C2 C3 178.3(4) . .
C15 C1 C2 C12 0.0(5) . .
C16 C12 C13 C14 -36.9(4) . .
C19 C15 C16 C12 179.6(4) . .
C19 C15 C16 C17 -63.4(5) . .
C19 C15 C16 C18 61.3(5) . .
C20 C21 C22 C23 2.2(5) . .
C21 C20 C24 C23 -53.7(4) . .
C21 C20 C24 C25 64.0(5) . .
C21 C20 C24 C26 -171.4(4) . .
C21 C22 C23 C10 66.0(4) . .
C21 C22 C23 C24 -36.7(5) . .
C22 C23 C24 C20 55.4(4) . .
C22 C23 C24 C25 -63.2(5) . .
C22 C23 C24 C26 172.9(4) . .
C23 C10 C11 N5 176.5(4) . .
C23 C10 C11 C20 0.7(5) . .
C24 C20 C21 C22 32.8(4) . .
C27 C20 C21 C22 160.8(4) . .
C27 C20 C24 C23 -179.8(4) . .
C27 C20 C24 C25 -62.1(6) . .
C27 C20 C24 C26 62.6(6) . .
C28 N2 C1 C2 -176.9(5) . .
C28 N2 C1 C15 5.0(11) . .
C29 N5 C11 C10 -173.7(5) . .
C29 N5 C11 C20 -0.1(10) . .
U2 N6 N7 C30 -140.2(3) . .
U2 N6 N7 C57 44.9(6) . .
U2 N6 C32 C31 148.2(3) . .
U2 N6 C32 C33 -37.8(5) . .
U2 N8 C33 C32 31.5(5) . .
U2 N8 C33 C34 -152.3(4) . .
U2 N8 C37 C36 151.4(4) . .
U2 N8 C37 C38 -30.6(5) . .
U2 N9 N10 C40 -170.3(3) . .
U2 N9 N10 C58 12.9(7) . .
U2 N9 C38 C37 -0.1(6) . .
U2 N9 C38 C39 173.4(3) . .
N6 N7 C30 C31 0.0(6) . .
N6 N7 C30 C44 174.6(6) . .
N6 C32 C33 N8 4.8(6) . .
N6 C32 C33 C34 -171.3(4) . .
N7 N6 C32 C31 -1.1(5) . .
N7 N6 C32 C33 173.0(4) . .
N7 C30 C31 C32 -0.6(6) . .
N7 C30 C31 C41 175.2(4) . .
N7 C30 C44 C43 -104.5(7) . .
N7 C30 C44 C45 153.2(6) . .
N7 C30 C44 C48 26.1(9) . .
N8 C33 C34 C35 -0.7(7) . .
N8 C37 C38 N9 19.7(6) . .
N8 C37 C38 C39 -152.1(5) . .
N9 N10 C40 C39 -0.8(6) . .
N9 N10 C40 C49 161.5(6) . .
N9 C38 C39 C40 -2.4(5) . .
N9 C38 C39 C52 -157.7(7) . .
N10 N9 C38 C37 -171.5(4) . .
N10 N9 C38 C39 2.0(5) . .
N10 C40 C49 C50 -92.8(7) . .
N10 C40 C49 C53 164.2(6) . .
N10 C40 C49 C56 35.8(9) . .
C30 C31 C32 N6 1.0(6) . .
C30 C31 C32 C33 -171.6(5) . .
C30 C31 C41 C42 -70.1(5) . .
C30 C31 C41 C45 35.1(5) . .
C30 C44 C45 C41 50.3(4) . .
C30 C44 C45 C46 169.5(4) . .
C30 C44 C45 C47 -68.1(5) . .
C31 C30 C44 C43 70.1(5) . .
C31 C30 C44 C45 -32.3(5) . .
C31 C30 C44 C48 -159.4(5) . .
C31 C32 C33 N8 177.2(5) . .
C31 C32 C33 C34 1.1(9) . .
C31 C41 C42 C43 67.3(5) . .
C31 C41 C45 C44 -52.3(4) . .
C31 C41 C45 C46 -169.8(4) . .
C31 C41 C45 C47 66.9(5) . .
C32 N6 N7 C30 0.7(5) . .
C32 N6 N7 C57 -174.2(4) . .
C32 C31 C41 C42 102.1(9) . .
C32 C31 C41 C45 -152.7(8) . .
C32 C33 C34 C35 175.1(4) . .
C33 N8 C37 C36 -3.1(7) . .
C33 N8 C37 C38 174.9(4) . .
C33 C34 C35 C36 -1.8(7) . .
C34 C35 C36 C37 1.8(7) . .
C35 C36 C37 N8 0.7(7) . .
C35 C36 C37 C38 -177.1(5) . .
C36 C37 C38 N9 -162.3(5) . .
C36 C37 C38 C39 25.8(8) . .
C37 N8 C33 C32 -173.1(4) . .
C37 N8 C33 C34 3.1(7) . .
C37 C38 C39 C40 169.8(5) . .
C37 C38 C39 C52 14.5(11) . .
C38 N9 N10 C40 -0.7(5) . .
C38 N9 N10 C58 -177.5(4) . .
C38 C39 C40 N10 1.9(5) . .
C38 C39 C40 C49 -165.7(4) . .
C38 C39 C52 C51 83.9(8) . .
C38 C39 C52 C53 -171.3(7) . .
C39 C40 C49 C50 69.4(5) . .
C39 C40 C49 C53 -33.6(5) . .
C39 C40 C49 C56 -162.0(4) . .
C39 C52 C53 C49 -51.6(4) . .
C39 C52 C53 C54 -168.7(4) . .
C39 C52 C53 C55 67.3(5) . .
C40 C39 C52 C51 -71.3(4) . .
C40 C39 C52 C53 33.5(5) . .
C40 C49 C50 C51 -67.2(4) . .
C40 C49 C53 C52 50.2(4) . .
C40 C49 C53 C54 167.7(4) . .
C40 C49 C53 C55 -68.6(5) . .
C41 C31 C32 N6 -171.2(7) . .
C41 C31 C32 C33 16.1(12) . .
C41 C42 C43 C44 1.3(5) . .
C42 C41 C45 C44 54.8(4) . .
C42 C41 C45 C46 -62.6(5) . .
C42 C41 C45 C47 174.0(4) . .
C42 C43 C44 C30 -66.7(5) . .
C42 C43 C44 C45 32.6(5) . .
C42 C43 C44 C48 161.2(4) . .
C43 C44 C45 C41 -53.1(4) . .
C43 C44 C45 C46 66.2(5) . .
C43 C44 C45 C47 -171.4(4) . .
C44 C30 C31 C32 -176.9(4) . .
C44 C30 C31 C41 -1.0(5) . .
C45 C41 C42 C43 -35.9(5) . .
C48 C44 C45 C41 178.8(4) . .
C48 C44 C45 C46 -62.0(6) . .
C48 C44 C45 C47 60.4(5) . .
C49 C50 C51 C52 1.7(4) . .
C50 C49 C53 C52 -53.7(4) . .
C50 C49 C53 C54 63.8(5) . .
C50 C49 C53 C55 -172.5(4) . .
C50 C51 C52 C39 67.5(4) . .
C50 C51 C52 C53 -36.3(4) . .
C51 C52 C53 C49 55.3(4) . .
C51 C52 C53 C54 -61.7(5) . .
C51 C52 C53 C55 174.2(4) . .
C52 C39 C40 N10 168.1(4) . .
C52 C39 C40 C49 0.4(5) . .
C53 C49 C50 C51 33.0(4) . .
C56 C49 C50 C51 161.9(4) . .
C56 C49 C53 C52 179.2(4) . .
C56 C49 C53 C54 -63.3(6) . .
C56 C49 C53 C55 60.4(5) . .
C57 N7 C30 C31 174.4(5) . .
C57 N7 C30 C44 -11.0(10) . .
C58 N10 C40 C39 175.8(5) . .
C58 N10 C40 C49 -21.9(10) . .
O100 C101 C102 C101 37.7(18) . 2_665
O100 C101 C102 C103 31.3(13) . .
C101 O100 C104 C103 -11.7(15) . .
C101 C102 C103 C104 -39.1(14) . .
C101 C102 C103 C104 155(3) 2_665 .
C102 C103 C104 O100 31.6(15) . .
C104 O100 C101 C102 -14.0(15) . .
O200 C201 C202 C203 -31.2(19) . .
C201 O200 C204 C203 23(3) . .
C201 C202 C203 C204 46.0(18) . .
C202 O200 C201 C202 -2.9(19) 2_765 .
C202 O200 C204 C203 31(2) 2_765 .
C202 C203 C204 O200 -38.2(19) . .
C204 O200 C201 C202 8(3) . .
